data_7720870
loop_
_publ_author_name
'Ou, Jiafan'
'Nong, Yan'
'Zhang, Zhixun'
'Yang, Hualing'
'Yu, Xianyong'
'Yang, Huayan'

_publ_section_title
;
 A chiral heterometallic Ag<sub>4</sub>Cu<sub>4</sub> nanocluster:
 environment-sensitive phosphorescence and efficient electrocatalytic
 nitrate reduction to ammonia.
;
_journal_issue 17
_journal_name_full 'Dalton transactions (Cambridge, England : 2003)'
_journal_page_first 6682
_journal_page_last 6686
_journal_paper_doi 10.1039/d6dt00633g
_journal_volume 55
_journal_year 2026
_chemical_absolute_configuration unk
_chemical_formula_moiety 'C104 H72 Ag4 Cu4 N16 S8'
_chemical_formula_sum 'C104 H72 Ag4 Cu4 N16 S8'
_chemical_formula_weight 2488.022
_space_group_crystal_system tetragonal
_space_group_IT_number 114
_space_group_name_Hall 'P -4 2n'
_space_group_name_H-M_alt 'P -4 21 c'
_symmetry_Int_Tables_number 114
_atom_sites_solution_primary iterative
_audit_creation_date 2025-11-27
_audit_creation_method
;
Olex2 1.5
(compiled 2024.02.16 svn.r378c4104 for OlexSys, GUI svn.r6928)
;
_audit_update_record
;
2025-11-28 deposited with the CCDC.	2026-04-09 downloaded from the CCDC.
;
_cell_angle_alpha 90
_cell_angle_beta 90
_cell_angle_gamma 90
_cell_formula_units_Z 2
_cell_length_a 17.1574(5)
_cell_length_b 17.1574(5)
_cell_length_c 19.4626(8)
_cell_measurement_reflns_used 6239
_cell_measurement_temperature 100.00
_cell_measurement_theta_max 68.320
_cell_measurement_theta_min 3.434
_cell_volume 5729.3(3)
_computing_cell_refinement 'SAINT V8.40B (?, 2016)'
_computing_data_reduction 'SAINT V8.40B (?, 2016)'
_computing_molecular_graphics 'Olex2 1.5 (Dolomanov et al., 2009)'
_computing_publication_material 'Olex2 1.5 (Dolomanov et al., 2009)'
_computing_structure_refinement 'olex2.refine 1.5 (Bourhis et al., 2015)'
_computing_structure_solution 'olex2.solve 1.5 (Bourhis et al., 2015)'
_diffrn_ambient_temperature 100.00
_diffrn_measured_fraction_theta_full 0.9983
_diffrn_measured_fraction_theta_max 0.9976
_diffrn_measurement_device_type 'CCD area detector'
_diffrn_radiation_type 'Cu K\a'
_diffrn_radiation_wavelength 1.54178
_diffrn_reflns_av_R_equivalents 0.0804
_diffrn_reflns_av_unetI/netI 0.0687
_diffrn_reflns_Laue_measured_fraction_full 0.9983
_diffrn_reflns_Laue_measured_fraction_max 0.9976
_diffrn_reflns_limit_h_max 20
_diffrn_reflns_limit_h_min -16
_diffrn_reflns_limit_k_max 15
_diffrn_reflns_limit_k_min -18
_diffrn_reflns_limit_l_max 23
_diffrn_reflns_limit_l_min -23
_diffrn_reflns_number 25757
_diffrn_reflns_point_group_measured_fraction_full 0.9913
_diffrn_reflns_point_group_measured_fraction_max 0.9892
_diffrn_reflns_theta_full 67.6786
_diffrn_reflns_theta_max 68.36
_diffrn_reflns_theta_min 3.43
_diffrn_source_current 1.2
_diffrn_source_power 0.06
_diffrn_source_voltage 50.0
_exptl_absorpt_coefficient_mu 7.912
_exptl_absorpt_correction_T_max 0.7531
_exptl_absorpt_correction_T_min 0.4304
_exptl_absorpt_correction_type multi-scan
_exptl_absorpt_process_details
;
SADABS-2016/2 (Bruker,2016/2) was used for absorption correction.
wR2(int) was 0.1196 before and 0.0846 after correction.
The Ratio of minimum to maximum transmission is 0.5715.
The \l/2 correction factor is Not present.
;
_exptl_crystal_colour 'clear yellowish yellow'
_exptl_crystal_colour_lustre clear
_exptl_crystal_colour_modifier yellowish
_exptl_crystal_colour_primary yellow
_exptl_crystal_density_diffrn 1.442
_exptl_crystal_description block
_exptl_crystal_F_000 2477.802
_exptl_crystal_size_max 0.006
_exptl_crystal_size_mid 0.006
_exptl_crystal_size_min 0.004
_refine_diff_density_max 0.9194
_refine_diff_density_min -0.6679
_refine_diff_density_rms 0.1181
_refine_ls_abs_structure_details 'Hooft, R.W.W., Straver, L.H., Spek, A.L. (2010). J. Appl. Cryst., 43, 665-668.'
_refine_ls_abs_structure_Flack 0.020(7)
_refine_ls_d_res_high 0.8294
_refine_ls_d_res_low 12.8703
_refine_ls_goodness_of_fit_ref 1.0283
_refine_ls_hydrogen_treatment constr
_refine_ls_matrix_type full
_refine_ls_number_constraints 36
_refine_ls_number_parameters 307
_refine_ls_number_reflns 5218
_refine_ls_number_restraints 0
_refine_ls_restrained_S_all 1.0283
_refine_ls_R_factor_all 0.0582
_refine_ls_R_factor_gt 0.0437
_refine_ls_shift/su_max 0.0006
_refine_ls_shift/su_mean 0.0001
_refine_ls_structure_factor_coef Fsqd
_refine_ls_weighting_details 'w=1/[\s^2^(Fo^2^)+(0.0444P)^2^+6.1682P] where P=(Fo^2^+2Fc^2^)/3'
_refine_ls_weighting_scheme calc
_refine_ls_wR_factor_gt 0.0994
_refine_ls_wR_factor_ref 0.1061
_reflns_Friedel_coverage 0.979
_reflns_limit_h_max 20
_reflns_limit_h_min -20
_reflns_limit_k_max 14
_reflns_limit_k_min -14
_reflns_limit_l_max 23
_reflns_limit_l_min -23
_reflns_number_gt 4321
_reflns_number_total 5218
_reflns_threshold_expression I>=2u(I)
_cod_data_source_file d6dt00633g2.cif
_cod_data_source_block cu_250905_ojf_0m
_cod_depositor_comments 'Adding full bibliography for 7720870.cif.'
_cod_original_sg_symbol_Hall ' P -4 2n'
_cod_database_code 7720870
_olex2_refinement_description
;
1. Fixed Uiso
 At 1.2 times of:
  All C(H) groups
2.a Aromatic/amide H refined with riding coordinates:
 C00C(H00C), C00E(H00E), C00F(H00F), C00J(H00J), C00K(H00K), C00L(H00L),
 C00M(H00M), C00N(H00N), C00O(H00O), C00P(H00P), C00Q(H00Q), C00R(H00R),
 C00S(H00S), C00V(H00V), C00W(H00W), C00X(H00X), C00Y(H00Y), C013(H013)
;
_smtbx_masks_void_probe_radius 1.2
_smtbx_masks_void_truncation_radius 1.2
_olex2_submission_special_instructions 'No special instructions were received'

loop_
_space_group_symop_id
_space_group_symop_operation_xyz
1 x,y,z
2 y,-x,-z
3 -y,x,-z
4 x+1/2,-y+1/2,-z+1/2
5 -x+1/2,y+1/2,-z+1/2
6 -x,-y,z
7 -y+1/2,-x+1/2,z+1/2
8 y+1/2,x+1/2,z+1/2

loop_
_atom_site_label
_atom_site_type_symbol
_atom_site_fract_x
_atom_site_fract_y
_atom_site_fract_z
_atom_site_U_iso_or_equiv
_atom_site_adp_type
_atom_site_occupancy
_atom_site_refinement_flags_posn
Ag01 Ag 0.42916(3) 0.55409(3) 0.41089(2) 0.03211(13) Uani 1.000000 .
Cu02 Cu 0.40320(6) 0.43184(6) 0.31677(4) 0.0323(2) Uani 1.000000 .
S003 S 0.46867(9) 0.62313(10) 0.30688(7) 0.0299(4) Uani 1.000000 .
S004 S 0.34795(11) 0.47312(10) 0.48698(7) 0.0339(4) Uani 1.000000 .
N005 N 0.4172(3) 0.6061(3) 0.1752(2) 0.0281(12) Uani 1.000000 .
N006 N 0.3177(3) 0.3170(3) 0.4859(2) 0.0337(13) Uani 1.000000 .
N007 N 0.3892(3) 0.5053(3) 0.2428(2) 0.0291(12) Uani 1.000000 .
N008 N 0.3610(3) 0.3640(3) 0.3857(2) 0.0308(14) Uani 1.000000 .
C009 C 0.3780(3) 0.5525(3) 0.1345(3) 0.0209(12) Uani 1.000000 .
C00A C 0.3591(3) 0.4898(4) 0.1779(3) 0.0258(13) Uani 1.000000 .
C00B C 0.4394(4) 0.6805(3) 0.1533(2) 0.0301(15) Uani 1.000000 .
C00C C 0.3626(4) 0.2343(4) 0.3242(3) 0.0390(17) Uani 1.000000 .
H00C H 0.3797(4) 0.2542(4) 0.2812(3) 0.047(2) Uiso 1.000000 R
C00E C 0.3579(4) 0.5519(4) 0.0652(3) 0.0296(15) Uani 1.000000 .
H00E H 0.3713(4) 0.5939(4) 0.0356(3) 0.0355(17) Uiso 1.000000 R
C00F C 0.3179(4) 0.4878(4) 0.0414(3) 0.0323(16) Uani 1.000000 .
H00F H 0.3037(4) 0.4858(4) -0.0058(3) 0.0387(19) Uiso 1.000000 R
C00G C 0.3503(4) 0.2833(4) 0.3796(3) 0.0322(15) Uani 1.000000 .
C00H C 0.3225(4) 0.2551(4) 0.4417(3) 0.0315(16) Uani 1.000000 .
C00I C 0.4234(4) 0.5751(3) 0.2400(3) 0.0256(14) Uani 1.000000 .
C00J C 0.3180(4) 0.4255(4) 0.1533(3) 0.0339(16) Uani 1.000000 .
H00J H 0.3043(4) 0.3832(4) 0.1824(3) 0.0407(19) Uiso 1.000000 R
C00K C 0.2977(4) 0.4264(4) 0.0838(3) 0.0328(14) Uani 1.000000 .
H00K H 0.2693(4) 0.3838(4) 0.0652(3) 0.0393(17) Uiso 1.000000 R
C00L C 0.3491(5) 0.1552(5) 0.3334(3) 0.0439(17) Uani 1.000000 .
H00L H 0.3593(5) 0.1204(5) 0.2965(3) 0.053(2) Uiso 1.000000 R
C00M C 0.3069(4) 0.1764(5) 0.4510(3) 0.043(2) Uani 1.000000 .
H00M H 0.2874(4) 0.1567(5) 0.4932(3) 0.052(2) Uiso 1.000000 R
C00N C 0.5178(4) 0.7021(4) 0.1544(3) 0.0362(16) Uani 1.000000 .
H00N H 0.5551(4) 0.6668(4) 0.1727(3) 0.0435(19) Uiso 1.000000 R
C00O C 0.4828(5) 0.8250(4) 0.1034(3) 0.047(2) Uani 1.000000 .
H00O H 0.4968(5) 0.8758(4) 0.0885(3) 0.056(2) Uiso 1.000000 R
C00P C 0.3850(4) 0.7309(4) 0.1263(3) 0.0339(16) Uani 1.000000 .
H00P H 0.3316(4) 0.7164(4) 0.1258(3) 0.0407(19) Uiso 1.000000 R
C00Q C 0.5431(5) 0.7748(4) 0.1291(3) 0.0452(19) Uani 1.000000 .
H00Q H 0.5964(5) 0.7896(4) 0.1290(3) 0.054(2) Uiso 1.000000 R
C00R C 0.4077(5) 0.8039(4) 0.0992(3) 0.0428(18) Uani 1.000000 .
H00R H 0.3704(5) 0.8374(4) 0.0784(3) 0.051(2) Uiso 1.000000 R
C00S C 0.3217(4) 0.1264(5) 0.3936(3) 0.0460(19) Uani 1.000000 .
H00S H 0.3121(4) 0.0721(5) 0.3977(3) 0.055(2) Uiso 1.000000 R
C00T C 0.2973(5) 0.3120(5) 0.5569(3) 0.046(2) Uani 1.000000 .
C00U C 0.3415(4) 0.3823(4) 0.4502(3) 0.0288(15) Uani 1.000000 .
C00V C 0.2149(6) 0.3457(7) 0.6503(4) 0.078(3) Uani 1.000000 .
H00V H 0.1713(6) 0.3735(7) 0.6678(4) 0.094(4) Uiso 1.000000 R
C00W C 0.2326(5) 0.3528(6) 0.5816(4) 0.058(2) Uani 1.000000 .
H00W H 0.2020(5) 0.3844(6) 0.5519(4) 0.070(3) Uiso 1.000000 R
C00X C 0.3416(5) 0.2668(5) 0.6005(3) 0.048(2) Uani 1.000000 .
H00X H 0.3864(5) 0.2399(5) 0.5842(3) 0.057(2) Uiso 1.000000 R
C00Y C 0.2569(7) 0.3009(6) 0.6938(4) 0.073(3) Uani 1.000000 .
H00Y H 0.2431(7) 0.2971(6) 0.7410(4) 0.088(4) Uiso 1.000000 R
C013 C 0.3192(8) 0.2615(5) 0.6689(4) 0.075(3) Uani 1.000000 .
H013 H 0.3484(8) 0.2293(5) 0.6992(4) 0.090(4) Uiso 1.000000 R

loop_
_atom_site_aniso_label
_atom_site_aniso_U_11
_atom_site_aniso_U_22
_atom_site_aniso_U_33
_atom_site_aniso_U_12
_atom_site_aniso_U_13
_atom_site_aniso_U_23
Ag01 0.0376(3) 0.0364(3) 0.02231(17) 0.0048(2) 0.00081(19) -0.00064(18)
Cu02 0.0450(6) 0.0304(6) 0.0214(3) 0.0018(5) 0.0018(4) 0.0029(4)
S003 0.0335(10) 0.0324(9) 0.0237(6) 0.0037(7) -0.0020(6) -0.0037(6)
S004 0.0393(11) 0.0402(10) 0.0221(6) 0.0032(8) 0.0026(6) 0.0013(6)
N005 0.038(3) 0.025(3) 0.021(2) 0.003(2) 0.006(2) 0.005(2)
N006 0.031(3) 0.045(4) 0.025(2) -0.013(3) -0.004(2) 0.002(2)
N007 0.034(3) 0.032(3) 0.021(2) -0.003(3) 0.005(2) 0.005(2)
N008 0.029(3) 0.040(4) 0.024(2) -0.001(3) -0.001(2) 0.008(2)
C009 0.020(3) 0.015(3) 0.028(2) 0.004(3) 0.002(2) -0.004(2)
C00A 0.022(3) 0.032(4) 0.023(2) 0.003(3) 0.006(2) 0.001(3)
C00B 0.051(5) 0.020(3) 0.020(2) -0.003(3) 0.001(3) -0.005(2)
C00C 0.034(4) 0.057(5) 0.026(3) 0.004(3) 0.001(3) 0.003(3)
C00E 0.038(4) 0.033(4) 0.018(2) 0.004(3) 0.006(2) 0.002(2)
C00F 0.031(4) 0.041(4) 0.025(3) 0.005(3) 0.001(3) -0.001(3)
C00G 0.026(4) 0.044(5) 0.027(3) -0.005(3) -0.005(3) 0.005(3)
C00H 0.023(4) 0.047(5) 0.025(2) -0.011(3) -0.002(2) 0.007(3)
C00I 0.027(3) 0.025(3) 0.025(2) 0.004(3) 0.001(2) -0.003(2)
C00J 0.036(4) 0.035(4) 0.031(3) -0.004(3) 0.006(3) 0.001(3)
C00K 0.036(4) 0.028(4) 0.034(3) 0.004(3) 0.000(3) 0.000(3)
C00L 0.056(5) 0.041(5) 0.034(3) -0.003(3) 0.006(3) -0.002(3)
C00M 0.041(5) 0.063(6) 0.026(3) -0.012(4) -0.002(3) 0.005(3)
C00N 0.043(5) 0.032(4) 0.034(3) -0.005(3) 0.003(3) 0.003(3)
C00O 0.086(7) 0.029(4) 0.027(3) -0.008(4) -0.012(3) 0.004(3)
C00P 0.042(4) 0.030(4) 0.030(3) 0.003(3) 0.009(3) -0.006(3)
C00Q 0.054(5) 0.053(5) 0.028(3) -0.010(4) -0.001(3) -0.001(3)
C00R 0.064(5) 0.023(4) 0.041(3) 0.006(3) 0.003(3) 0.003(3)
C00S 0.050(5) 0.045(5) 0.043(4) -0.011(4) -0.014(3) 0.010(3)
C00T 0.052(5) 0.056(5) 0.029(3) -0.035(4) 0.004(3) -0.007(3)
C00U 0.027(4) 0.034(4) 0.025(3) 0.005(3) -0.000(2) 0.012(2)
C00V 0.066(7) 0.118(9) 0.051(5) -0.053(6) 0.015(5) -0.027(5)
C00W 0.037(5) 0.092(7) 0.045(4) -0.019(4) 0.001(4) -0.014(5)
C00X 0.065(6) 0.045(5) 0.033(3) -0.012(4) -0.004(3) 0.004(3)
C00Y 0.111(9) 0.082(7) 0.026(3) -0.060(7) 0.008(5) -0.005(4)
C013 0.145(10) 0.050(6) 0.030(3) -0.052(6) -0.002(5) -0.004(4)

loop_
_atom_type_symbol
_atom_type_scat_dispersion_real
_atom_type_scat_dispersion_imag
_atom_type_scat_Cromer_Mann_a1
_atom_type_scat_Cromer_Mann_a2
_atom_type_scat_Cromer_Mann_a3
_atom_type_scat_Cromer_Mann_a4
_atom_type_scat_Cromer_Mann_b1
_atom_type_scat_Cromer_Mann_b2
_atom_type_scat_Cromer_Mann_b3
_atom_type_scat_Cromer_Mann_b4
_atom_type_scat_Cromer_Mann_c
_atom_type_scat_source
_atom_type_scat_dispersion_source
Ag 0.15047 4.28908 19.28080 16.68850 4.80450 1.04630 0.64460 7.47260 24.66050 99.81560 5.17900 'International Tables Volume C Table 6.1.1.4 (pp. 500-502)' 'Brennan, Cowan, Rev. Sci. Instrum., 1992, 63, 850'
C 0.01788 0.00908 2.31000 1.02000 1.58860 0.86500 20.84390 10.20750 0.56870 51.65120 0.21560 'International Tables Volume C Table 6.1.1.4 (pp. 500-502)' 'Brennan, Cowan, Rev. Sci. Instrum., 1992, 63, 850'
Cu -1.95604 0.59061 13.33800 7.16760 5.61580 1.67350 3.58280 0.24700 11.39660 64.81260 1.19100 'International Tables Volume C Table 6.1.1.4 (pp. 500-502)' 'Brennan, Cowan, Rev. Sci. Instrum., 1992, 63, 850'
H 0.00000 0.00000 0.49300 0.32291 0.14019 0.04081 10.51090 26.12570 3.14236 57.79970 0.00304 'International Tables Volume C Table 6.1.1.4 (pp. 500-502)' 'Brennan, Cowan, Rev. Sci. Instrum., 1992, 63, 850'
N 0.03110 0.01806 12.21260 3.13220 2.01250 1.16630 0.00570 9.89330 28.99750 0.58260 -11.52900 'International Tables Volume C Table 6.1.1.4 (pp. 500-502)' 'Brennan, Cowan, Rev. Sci. Instrum., 1992, 63, 850'
S 0.33375 0.55836 6.90530 5.20340 1.43790 1.58630 1.46790 22.21510 0.25360 56.17200 0.86690 'International Tables Volume C Table 6.1.1.4 (pp. 500-502)' 'Brennan, Cowan, Rev. Sci. Instrum., 1992, 63, 850'

loop_
_geom_angle_atom_site_label_1
_geom_angle_atom_site_label_2
_geom_angle_atom_site_label_3
_geom_angle
_geom_angle_site_symmetry_1
_geom_angle_site_symmetry_3
_geom_angle_publ_flag
S003 Ag01 Cu02 82.31(4) . . ?
S004 Ag01 Cu02 169.00(5) 2_566 . ?
S004 Ag01 Cu02 83.21(4) . . ?
S004 Ag01 S003 103.29(5) 2_566 . ?
S004 Ag01 S003 158.34(6) . . ?
S003 Cu02 Ag01 101.52(5) 6_665 . ?
N007 Cu02 Ag01 91.05(16) . . ?
N007 Cu02 S003 108.14(17) . 6_665 ?
N008 Cu02 Ag01 93.24(17) . . ?
N008 Cu02 S003 99.40(16) . 6_665 ?
N008 Cu02 N007 150.7(2) . . ?
Cu02 S003 Ag01 89.83(5) 6_665 . ?
C00I S003 Ag01 105.6(2) . . ?
C00I S003 Cu02 106.6(2) . 6_665 ?
C00U S004 Ag01 107.3(2) . . ?
C00U S004 Ag01 95.3(2) . 3_656 ?
C00B N005 C009 124.2(4) . . ?
C00I N005 C009 107.7(5) . . ?
C00I N005 C00B 127.8(5) . . ?
C00T N006 C00H 125.1(6) . . ?
C00U N006 C00H 107.2(5) . . ?
C00U N006 C00T 127.5(6) . . ?
C00A N007 Cu02 126.8(4) . . ?
C00I N007 Cu02 124.3(4) . . ?
C00I N007 C00A 107.2(5) . . ?
C00G N008 Cu02 126.2(4) . . ?
C00U N008 Cu02 127.5(5) . . ?
C00U N008 C00G 106.1(5) . . ?
C00A C009 N005 106.0(4) . . ?
C00E C009 N005 132.7(6) . . ?
C00E C009 C00A 121.3(5) . . ?
C009 C00A N007 108.3(5) . . ?
C00J C00A N007 130.6(5) . . ?
C00J C00A C009 121.1(5) . . ?
C00N C00B N005 119.9(6) . . ?
C00P C00B N005 120.4(6) . . ?
C00P C00B C00N 119.5(6) . . ?
C00G C00C H00C 121.1(4) . . ?
C00L C00C H00C 121.1(4) . . ?
C00L C00C C00G 117.9(6) . . ?
H00E C00E C009 121.5(4) . . ?
C00F C00E C009 117.1(6) . . ?
C00F C00E H00E 121.5(3) . . ?
H00F C00F C00E 118.9(3) . . ?
C00K C00F C00E 122.2(5) . . ?
C00K C00F H00F 118.9(4) . . ?
C00C C00G N008 130.2(6) . . ?
C00H C00G N008 108.5(6) . . ?
C00H C00G C00C 121.3(7) . . ?
C00G C00H N006 107.2(6) . . ?
C00M C00H N006 131.5(5) . . ?
C00M C00H C00G 121.3(6) . . ?
N005 C00I S003 122.9(5) . . ?
N007 C00I S003 126.5(4) . . ?
N007 C00I N005 110.6(5) . . ?
H00J C00J C00A 121.7(3) . . ?
C00K C00J C00A 116.7(6) . . ?
C00K C00J H00J 121.7(4) . . ?
C00J C00K C00F 121.6(6) . . ?
H00K C00K C00F 119.2(4) . . ?
H00K C00K C00J 119.2(4) . . ?
H00L C00L C00C 119.1(4) . . ?
C00S C00L C00C 121.7(7) . . ?
C00S C00L H00L 119.1(5) . . ?
H00M C00M C00H 121.7(4) . . ?
C00S C00M C00H 116.6(6) . . ?
C00S C00M H00M 121.7(4) . . ?
H00N C00N C00B 119.2(4) . . ?
C00Q C00N C00B 121.7(7) . . ?
C00Q C00N H00N 119.2(5) . . ?
C00Q C00O H00O 118.2(4) . . ?
C00R C00O H00O 118.2(4) . . ?
C00R C00O C00Q 123.5(7) . . ?
H00P C00P C00B 119.6(4) . . ?
C00R C00P C00B 120.9(7) . . ?
C00R C00P H00P 119.6(5) . . ?
C00O C00Q C00N 115.5(7) . . ?
H00Q C00Q C00N 122.2(5) . . ?
H00Q C00Q C00O 122.2(4) . . ?
C00P C00R C00O 118.7(7) . . ?
H00R C00R C00O 120.6(4) . . ?
H00R C00R C00P 120.6(5) . . ?
C00M C00S C00L 121.2(7) . . ?
H00S C00S C00L 119.4(5) . . ?
H00S C00S C00M 119.4(4) . . ?
C00W C00T N006 119.7(7) . . ?
C00X C00T N006 119.7(7) . . ?
C00X C00T C00W 120.6(7) . . ?
N006 C00U S004 123.1(4) . . ?
N008 C00U S004 126.0(5) . . ?
N008 C00U N006 110.9(6) . . ?
C00W C00V H00V 118.7(7) . . ?
C00Y C00V H00V 118.7(6) . . ?
C00Y C00V C00W 122.7(10) . . ?
C00V C00W C00T 117.7(9) . . ?
H00W C00W C00T 121.1(4) . . ?
H00W C00W C00V 121.1(7) . . ?
H00X C00X C00T 120.8(4) . . ?
C013 C00X C00T 118.3(9) . . ?
C013 C00X H00X 120.8(7) . . ?
H00Y C00Y C00V 120.6(6) . . ?
C013 C00Y C00V 118.7(8) . . ?
C013 C00Y H00Y 120.6(5) . . ?
C00Y C013 C00X 121.9(10) . . ?
H013 C013 C00X 119.0(7) . . ?
H013 C013 C00Y 119.0(5) . . ?

loop_
_geom_bond_atom_site_label_1
_geom_bond_atom_site_label_2
_geom_bond_distance
_geom_bond_site_symmetry_2
_geom_bond_publ_flag
Ag01 Ag01 3.0583(9) 6_665 ?
Ag01 Cu02 2.8201(10) . ?
Ag01 S003 2.4415(15) . ?
Ag01 S004 2.4626(17) . ?
Ag01 S004 2.7101(16) 2_566 ?
Cu02 S003 2.4000(19) 6_665 ?
Cu02 N007 1.928(5) . ?
Cu02 N008 1.917(5) . ?
S003 C00I 1.726(6) . ?
S004 C00U 1.718(7) . ?
N005 C009 1.389(7) . ?
N005 C00B 1.398(8) . ?
N005 C00I 1.372(7) . ?
N006 C00H 1.370(9) . ?
N006 C00T 1.428(8) . ?
N006 C00U 1.380(8) . ?
N007 C00A 1.391(7) . ?
N007 C00I 1.335(8) . ?
N008 C00G 1.402(9) . ?
N008 C00U 1.337(7) . ?
C009 C00A 1.405(8) . ?
C009 C00E 1.392(7) . ?
C00A C00J 1.394(9) . ?
C00B C00N 1.395(10) . ?
C00B C00P 1.376(9) . ?
C00C H00C 0.9500 . ?
C00C C00G 1.384(9) . ?
C00C C00L 1.388(10) . ?
C00E H00E 0.9500 . ?
C00E C00F 1.376(10) . ?
C00F H00F 0.9500 . ?
C00F C00K 1.383(9) . ?
C00G C00H 1.387(8) . ?
C00H C00M 1.387(10) . ?
C00J H00J 0.9500 . ?
C00J C00K 1.398(8) . ?
C00K H00K 0.9500 . ?
C00L H00L 0.9500 . ?
C00L C00S 1.356(9) . ?
C00M H00M 0.9500 . ?
C00M C00S 1.431(10) . ?
C00N H00N 0.9500 . ?
C00N C00Q 1.411(10) . ?
C00O H00O 0.9500 . ?
C00O C00Q 1.435(11) . ?
C00O C00R 1.341(11) . ?
C00P H00P 0.9500 . ?
C00P C00R 1.413(9) . ?
C00Q H00Q 0.9500 . ?
C00R H00R 0.9500 . ?
C00S H00S 0.9500 . ?
C00T C00W 1.397(11) . ?
C00T C00X 1.378(11) . ?
C00V H00V 0.9500 . ?
C00V C00W 1.377(11) . ?
C00V C00Y 1.354(15) . ?
C00W H00W 0.9500 . ?
C00X H00X 0.9500 . ?
C00X C013 1.389(10) . ?
C00Y H00Y 0.9500 . ?
C00Y C013 1.354(17) . ?
C013 H013 0.9500 . ?

loop_
_geom_torsion_atom_site_label_1
_geom_torsion_atom_site_label_2
_geom_torsion_atom_site_label_3
_geom_torsion_atom_site_label_4
_geom_torsion
_geom_torsion_site_symmetry_1
_geom_torsion_site_symmetry_2
_geom_torsion_site_symmetry_3
_geom_torsion_site_symmetry_4
_geom_torsion_publ_flag
Cu02 N007 C00A C009 -164.4(5) . . . . ?
Cu02 N007 C00A C00J 14.6(7) . . . . ?
Cu02 N007 C00I S003 -14.9(5) . . . . ?
Cu02 N007 C00I N005 166.0(5) . . . . ?
Cu02 N008 C00G C00C -3.8(6) . . . . ?
Cu02 N008 C00G C00H 176.8(6) . . . . ?
Cu02 N008 C00U S004 1.3(6) . . . . ?
Cu02 N008 C00U N006 -176.2(6) . . . . ?
S003 C00I N005 C009 179.9(5) . . . . ?
S003 C00I N005 C00B -5.3(7) . . . . ?
S003 C00I N007 C00A 178.9(6) . . . . ?
S004 C00U N006 C00H -177.7(6) . . . . ?
S004 C00U N006 C00T -2.1(8) . . . . ?
S004 C00U N008 C00G 176.8(6) . . . . ?
N005 C009 C00A N007 -1.9(5) . . . . ?
N005 C009 C00A C00J 179.0(5) . . . . ?
N005 C009 C00E C00F -179.8(7) . . . . ?
N005 C00B C00N C00Q 176.3(5) . . . . ?
N005 C00B C00P C00R -175.2(5) . . . . ?
N005 C00I N007 C00A -0.2(6) . . . . ?
N006 C00H C00G N008 -1.3(6) . . . . ?
N006 C00H C00G C00C 179.2(5) . . . . ?
N006 C00H C00M C00S -177.3(8) . . . . ?
N006 C00T C00W C00V 179.5(7) . . . . ?
N006 C00T C00X C013 -178.4(7) . . . . ?
N006 C00U N008 C00G -0.7(6) . . . . ?
N007 C00A C009 C00E 177.5(5) . . . . ?
N007 C00A C00J C00K -178.0(7) . . . . ?
N008 C00G C00C C00L 178.1(8) . . . . ?
N008 C00G C00H C00M -179.6(5) . . . . ?
C009 C00A C00J C00K 0.9(7) . . . . ?
C009 C00E C00F C00K 0.3(7) . . . . ?
C00A C00J C00K C00F 0.4(7) . . . . ?
C00B C00N C00Q C00O 0.9(7) . . . . ?
C00B C00P C00R C00O -3.3(6) . . . . ?
C00C C00G C00H C00M 1.0(8) . . . . ?
C00C C00L C00S C00M -1.3(9) . . . . ?
C00E C00F C00K C00J -1.0(8) . . . . ?
C00G C00H C00M C00S 0.5(8) . . . . ?
C00H C00M C00S C00L -0.3(8) . . . . ?
C00N C00Q C00O C00R -3.9(7) . . . . ?
C00T C00W C00V C00Y -0.5(9) . . . . ?
C00T C00X C013 C00Y -1.8(9) . . . . ?
C00V C00Y C013 C00X 1.0(10) . . . . ?

loop_
_smtbx_masks_void_nr
_smtbx_masks_void_average_x
_smtbx_masks_void_average_y
_smtbx_masks_void_average_z
_smtbx_masks_void_volume
_smtbx_masks_void_count_electrons
_smtbx_masks_void_content
1 0.000 0.500 -0.413 776.6 65.1 ?
2 0.500 0.000 -0.706 776.6 68.6 ?
